data_7056860
loop_
_publ_author_name
'Ridenour, J. August'
'Cahill, Christopher L.'

_publ_section_title
;
 Synthesis, structural analysis, and supramolecular assembly of a series
 of in situ generated uranyl--peroxide complexes with functionalized
 2,2&#x2032;-bipyridine and varied carboxylic acid ligands
;
_journal_issue 3
_journal_name_full 'New Journal of Chemistry'
_journal_page_first 1816
_journal_paper_doi 10.1039/C7NJ03828C
_journal_volume 42
_journal_year 2018
_chemical_formula_sum 'C38 H28 Br4 N4 O14 U2'
_chemical_formula_weight 1560.34
_space_group_crystal_system triclinic
_space_group_IT_number 2
_space_group_name_Hall '-P 1'
_space_group_name_H-M_alt 'P -1'
_symmetry_cell_setting triclinic
_symmetry_Int_Tables_number 2
_symmetry_space_group_name_Hall '-P 1'
_symmetry_space_group_name_H-M 'P -1'
_atom_sites_solution_hydrogens geom
_audit_creation_method SHELXL-2014/7
_audit_update_record
;
2017-10-06 deposited with the CCDC.
2017-12-21 downloaded from the CCDC.
;
_cell_angle_alpha 95.865(5)
_cell_angle_beta 105.083(4)
_cell_angle_gamma 116.297(3)
_cell_formula_units_Z 1
_cell_length_a 10.521(4)
_cell_length_b 10.766(5)
_cell_length_c 11.350(4)
_cell_measurement_reflns_used 6789
_cell_measurement_temperature 293(2)
_cell_measurement_theta_max 29.15
_cell_measurement_theta_min 2.27
_cell_volume 1077.2(8)
_computing_cell_refinement 'SAINT, Bruker-AXS'
_computing_data_collection 'APEX, Bruker-AXS'
_computing_data_reduction 'SAINT, Bruker-AXS'
_computing_molecular_graphics 'WinGX (Farrugia, 2012)'
_computing_publication_material 'Crystal Maker (Palmer, 2009)'
_computing_structure_refinement 'SHELXL-2014/7 (Sheldrick, 2014)'
_computing_structure_solution 'SIR92 (Gualardi, 1994)'
_diffrn_ambient_temperature 293(2)
_diffrn_measured_fraction_theta_full 1.000
_diffrn_measured_fraction_theta_max 0.984
_diffrn_measurement_device_type 'Bruker SMART APEXII'
_diffrn_measurement_method 'omega scans'
_diffrn_radiation_probe x-ray
_diffrn_radiation_type MoK\a
_diffrn_radiation_wavelength 0.71073
_diffrn_reflns_av_R_equivalents 0.0286
_diffrn_reflns_av_unetI/netI 0.0367
_diffrn_reflns_Laue_measured_fraction_full 1.000
_diffrn_reflns_Laue_measured_fraction_max 0.984
_diffrn_reflns_limit_h_max 14
_diffrn_reflns_limit_h_min -14
_diffrn_reflns_limit_k_max 14
_diffrn_reflns_limit_k_min -14
_diffrn_reflns_limit_l_max 15
_diffrn_reflns_limit_l_min -15
_diffrn_reflns_number 15792
_diffrn_reflns_point_group_measured_fraction_full 1.000
_diffrn_reflns_point_group_measured_fraction_max 0.984
_diffrn_reflns_theta_full 25.500
_diffrn_reflns_theta_max 29.277
_diffrn_reflns_theta_min 1.920
_diffrn_source Siemens
_exptl_absorpt_coefficient_mu 11.288
_exptl_absorpt_correction_T_max 0.7458
_exptl_absorpt_correction_T_min 0.5681
_exptl_absorpt_correction_type multi-scan
_exptl_absorpt_process_details 'SADABS, G. Sheldrick (2015)'
_exptl_crystal_colour Yellow
_exptl_crystal_density_diffrn 2.405
_exptl_crystal_description Plate
_exptl_crystal_F_000 720
_exptl_crystal_recrystallization_method 'Methanol:Acetone - Photolytic'
_exptl_crystal_size_max 0.234
_exptl_crystal_size_mid 0.179
_exptl_crystal_size_min 0.062
_refine_diff_density_max 1.547
_refine_diff_density_min -1.135
_refine_diff_density_rms 0.163
_refine_ls_extinction_method none
_refine_ls_goodness_of_fit_ref 1.038
_refine_ls_hydrogen_treatment constr
_refine_ls_matrix_type full
_refine_ls_number_parameters 280
_refine_ls_number_reflns 5792
_refine_ls_number_restraints 0
_refine_ls_restrained_S_all 1.038
_refine_ls_R_factor_all 0.0325
_refine_ls_R_factor_gt 0.0257
_refine_ls_shift/su_max 0.002
_refine_ls_shift/su_mean 0.000
_refine_ls_structure_factor_coef Fsqd
_refine_ls_weighting_details 'w=1/[\s^2^(Fo^2^)+(0.0284P)^2^+0.7332P] where P=(Fo^2^+2Fc^2^)/3'
_refine_ls_weighting_scheme calc
_refine_ls_wR_factor_gt 0.0557
_refine_ls_wR_factor_ref 0.0577
_reflns_Friedel_coverage 0.000
_reflns_number_gt 5171
_reflns_number_total 5792
_reflns_threshold_expression 'I > 2\s(I)'
_cod_data_source_file c7nj03828c2.cif
_cod_data_source_block compound7
_cod_depositor_comments 'Adding full bibliography for 7056854--7056861.cif.'
_cod_database_code 7056860
_shelx_shelxl_version_number 2014/7
_shelx_space_group_comment
;
The symmetry employed for this shelxl refinement is uniquely defined
by the following loop, which should always be used as a source of
symmetry information in preference to the above space-group names.
They are only intended as comments.
;

loop_
_space_group_symop_operation_xyz
'x, y, z'
'-x, -y, -z'

loop_
_atom_site_label
_atom_site_type_symbol
_atom_site_fract_x
_atom_site_fract_y
_atom_site_fract_z
_atom_site_U_iso_or_equiv
_atom_site_adp_type
_atom_site_occupancy
_atom_site_site_symmetry_order
_atom_site_calc_flag
_atom_site_refinement_flags_posn
_atom_site_refinement_flags_adp
C1 C 0.7614(4) 0.4067(4) 0.4998(4) 0.0152(7) Uani 1 1 d . .
H1 H 0.8607 0.4381 0.5494 0.018 Uiso 1 1 calc R U
C2 C 0.6593(4) 0.2609(4) 0.4700(4) 0.0158(8) Uani 1 1 d . .
H2 H 0.6886 0.1967 0.4992 0.019 Uiso 1 1 calc R U
C3 C 0.5131(4) 0.2161(4) 0.3955(4) 0.0139(7) Uani 1 1 d . .
C4 C 0.4726(4) 0.3130(4) 0.3508(4) 0.0129(7) Uani 1 1 d . .
H4 H 0.3750 0.2828 0.2977 0.016 Uiso 1 1 calc R U
C5 C 0.5821(4) 0.4569(4) 0.3875(3) 0.0117(7) Uani 1 1 d . .
C6 C 0.5438(4) 0.5652(4) 0.3422(3) 0.0110(7) Uani 1 1 d . .
C7 C 0.3945(4) 0.5286(4) 0.2802(4) 0.0135(7) Uani 1 1 d . .
H7 H 0.3162 0.4372 0.2692 0.016 Uiso 1 1 calc R U
C8 C 0.3651(4) 0.6311(4) 0.2352(4) 0.0144(7) Uani 1 1 d . .
C9 C 0.4811(4) 0.7652(4) 0.2517(4) 0.0181(8) Uani 1 1 d . .
H9 H 0.4628 0.8343 0.2200 0.022 Uiso 1 1 calc R U
C10 C 0.6267(4) 0.7951(4) 0.3171(4) 0.0186(8) Uani 1 1 d . .
H10 H 0.7056 0.8866 0.3297 0.022 Uiso 1 1 calc R U
C11 C 1.1532(4) 0.7569(4) 0.7150(4) 0.0154(7) Uani 1 1 d . .
C12 C 1.2650(4) 0.7305(4) 0.8050(4) 0.0184(8) Uani 1 1 d . .
C13 C 1.2251(5) 0.5892(4) 0.8127(4) 0.0223(9) Uani 1 1 d . .
H13 H 1.1293 0.5145 0.7649 0.027 Uiso 1 1 calc R U
C14 C 1.3307(5) 0.5615(5) 0.8931(4) 0.0273(10) Uani 1 1 d . .
H14 H 1.3044 0.4688 0.9007 0.033 Uiso 1 1 calc R U
C15 C 1.4747(5) 0.6738(5) 0.9612(4) 0.0295(10) Uani 1 1 d . .
H15 H 1.5459 0.6557 1.0127 0.035 Uiso 1 1 calc R U
C16 C 1.5129(5) 0.8132(5) 0.9526(4) 0.0307(10) Uani 1 1 d . .
H16 H 1.6090 0.8880 0.9994 0.037 Uiso 1 1 calc R U
C17 C 1.4084(5) 0.8409(5) 0.8747(4) 0.0252(9) Uani 1 1 d . .
H17 H 1.4348 0.9343 0.8692 0.030 Uiso 1 1 calc R U
C18 C 0.0755(5) 0.1856(5) -0.0111(4) 0.0260(9) Uani 1 1 d . .
C19 C -0.0618(6) 0.1523(6) 0.0239(5) 0.0335(11) Uani 1 1 d . .
H19C H -0.1485 0.1145 -0.0513 0.050 Uiso 1 1 calc R U
H19B H -0.0760 0.0829 0.0730 0.050 Uiso 1 1 calc R U
H19A H -0.0488 0.2382 0.0724 0.050 Uiso 1 1 calc R U
N1 N 0.7261(3) 0.5047(3) 0.4616(3) 0.0117(6) Uani 1 1 d . .
N2 N 0.6600(3) 0.6980(3) 0.3634(3) 0.0133(6) Uani 1 1 d . .
O2 O 0.8545(3) 0.8096(3) 0.6429(3) 0.0220(6) Uani 1 1 d . .
O1 O 1.0015(3) 0.7397(3) 0.4110(3) 0.0205(6) Uani 1 1 d . .
O4 O 1.1855(3) 0.8791(3) 0.6957(3) 0.0172(6) Uani 1 1 d . .
O5 O 1.0230(3) 0.6513(3) 0.6544(3) 0.0208(6) Uani 1 1 d . .
O3 O 1.0740(3) 1.0263(3) 0.5499(3) 0.0325(8) Uani 1 1 d . .
O6 O 0.1986(4) 0.2345(4) 0.0682(3) 0.0445(9) Uani 1 1 d . .
O7 O 0.0533(6) 0.1556(6) -0.1503(5) 0.0860(17) Uani 1 1 d . .
Br1 Br 0.36379(4) 0.02128(4) 0.34837(4) 0.02262(9) Uani 1 1 d . .
Br2 Br 0.16332(4) 0.58566(4) 0.15270(4) 0.02338(9) Uani 1 1 d . .
U1 U 0.93143(2) 0.78234(2) 0.52679(2) 0.01087(4) Uani 1 1 d . .

loop_
_atom_site_aniso_label
_atom_site_aniso_U_11
_atom_site_aniso_U_22
_atom_site_aniso_U_33
_atom_site_aniso_U_23
_atom_site_aniso_U_13
_atom_site_aniso_U_12
C1 0.0127(17) 0.0159(18) 0.0151(19) 0.0036(15) 0.0027(15) 0.0066(15)
C2 0.0202(19) 0.0152(18) 0.0161(19) 0.0047(15) 0.0075(16) 0.0111(16)
C3 0.0140(17) 0.0078(16) 0.0159(19) 0.0016(14) 0.0050(15) 0.0024(14)
C4 0.0125(17) 0.0112(17) 0.0153(19) 0.0027(14) 0.0044(14) 0.0063(14)
C5 0.0137(17) 0.0133(17) 0.0103(17) 0.0037(14) 0.0053(14) 0.0076(14)
C6 0.0152(17) 0.0098(16) 0.0082(17) 0.0013(13) 0.0052(14) 0.0059(14)
C7 0.0137(17) 0.0112(17) 0.0141(18) 0.0027(14) 0.0041(14) 0.0052(14)
C8 0.0145(17) 0.0191(19) 0.0116(18) 0.0044(15) 0.0034(15) 0.0101(15)
C9 0.0196(19) 0.0163(19) 0.018(2) 0.0070(16) 0.0016(16) 0.0104(16)
C10 0.0156(18) 0.0126(18) 0.020(2) 0.0058(16) 0.0009(16) 0.0025(15)
C11 0.0158(18) 0.0171(19) 0.0144(19) 0.0054(15) 0.0071(15) 0.0077(15)
C12 0.0149(18) 0.024(2) 0.019(2) 0.0083(17) 0.0064(16) 0.0109(16)
C13 0.022(2) 0.019(2) 0.024(2) 0.0036(17) 0.0080(18) 0.0078(17)
C14 0.033(2) 0.027(2) 0.028(2) 0.011(2) 0.012(2) 0.018(2)
C15 0.028(2) 0.041(3) 0.024(2) 0.011(2) 0.0066(19) 0.021(2)
C16 0.018(2) 0.039(3) 0.027(2) 0.009(2) 0.0017(18) 0.010(2)
C17 0.023(2) 0.021(2) 0.027(2) 0.0071(19) 0.0076(19) 0.0079(18)
C18 0.031(2) 0.021(2) 0.023(2) 0.0067(18) 0.0064(19) 0.0116(19)
C19 0.037(3) 0.042(3) 0.032(3) 0.017(2) 0.017(2) 0.023(2)
N1 0.0142(15) 0.0103(14) 0.0123(15) 0.0043(12) 0.0056(12) 0.0065(12)
N2 0.0144(15) 0.0139(15) 0.0124(16) 0.0048(13) 0.0048(13) 0.0072(13)
O2 0.0169(14) 0.0286(16) 0.0171(15) -0.0002(12) 0.0039(12) 0.0106(12)
O1 0.0156(13) 0.0277(16) 0.0180(15) 0.0073(12) 0.0076(12) 0.0091(12)
O4 0.0170(13) 0.0149(13) 0.0171(14) 0.0056(11) 0.0029(11) 0.0069(11)
O5 0.0178(14) 0.0134(13) 0.0229(15) 0.0067(12) 0.0000(12) 0.0042(11)
O3 0.0131(14) 0.0145(15) 0.045(2) 0.0097(14) -0.0143(13) -0.0011(12)
O6 0.0311(19) 0.059(3) 0.029(2) -0.0046(18) -0.0004(16) 0.0196(18)
O7 0.081(4) 0.113(5) 0.053(3) 0.021(3) 0.025(3) 0.037(4)
Br1 0.01747(19) 0.00884(17) 0.0341(2) 0.00545(16) 0.00272(17) 0.00363(15)
Br2 0.01339(18) 0.0255(2) 0.0300(2) 0.01139(18) 0.00284(16) 0.01008(16)
U1 0.00985(7) 0.00866(7) 0.01274(7) 0.00354(5) 0.00283(5) 0.00381(5)

loop_
_atom_type_symbol
_atom_type_description
_atom_type_scat_dispersion_real
_atom_type_scat_dispersion_imag
_atom_type_scat_source
C C 0.0033 0.0016 'International Tables Vol C Tables 4.2.6.8 and 6.1.1.4'
H H 0.0000 0.0000 'International Tables Vol C Tables 4.2.6.8 and 6.1.1.4'
N N 0.0061 0.0033 'International Tables Vol C Tables 4.2.6.8 and 6.1.1.4'
O O 0.0106 0.0060 'International Tables Vol C Tables 4.2.6.8 and 6.1.1.4'
Br Br -0.2901 2.4595 'International Tables Vol C Tables 4.2.6.8 and 6.1.1.4'
U U -9.6767 9.6646 'International Tables Vol C Tables 4.2.6.8 and 6.1.1.4'

loop_
_geom_angle_atom_site_label_1
_geom_angle_atom_site_label_2
_geom_angle_atom_site_label_3
_geom_angle
_geom_angle_site_symmetry_1
_geom_angle_site_symmetry_3
N1 C1 C2 124.4(3) . .
N1 C1 H1 117.8 . .
C2 C1 H1 117.8 . .
C3 C2 C1 117.0(3) . .
C3 C2 H2 121.5 . .
C1 C2 H2 121.5 . .
C2 C3 C4 120.6(3) . .
C2 C3 Br1 121.2(3) . .
C4 C3 Br1 118.2(3) . .
C3 C4 C5 118.1(3) . .
C3 C4 H4 121.0 . .
C5 C4 H4 121.0 . .
N1 C5 C4 122.8(3) . .
N1 C5 C6 117.1(3) . .
C4 C5 C6 120.1(3) . .
N2 C6 C7 122.5(3) . .
N2 C6 C5 116.9(3) . .
C7 C6 C5 120.6(3) . .
C8 C7 C6 118.5(3) . .
C8 C7 H7 120.8 . .
C6 C7 H7 120.8 . .
C9 C8 C7 120.3(3) . .
C9 C8 Br2 120.2(3) . .
C7 C8 Br2 119.5(3) . .
C8 C9 C10 118.0(3) . .
C8 C9 H9 121.0 . .
C10 C9 H9 121.0 . .
N2 C10 C9 123.5(3) . .
N2 C10 H10 118.3 . .
C9 C10 H10 118.3 . .
O4 C11 O5 119.5(3) . .
O4 C11 C12 122.3(4) . .
O5 C11 C12 118.2(3) . .
O4 C11 U1 61.8(2) . .
O5 C11 U1 57.75(19) . .
C12 C11 U1 174.5(3) . .
C17 C12 C13 119.9(4) . .
C17 C12 C11 121.1(4) . .
C13 C12 C11 118.8(4) . .
C12 C13 C14 119.7(4) . .
C12 C13 H13 120.2 . .
C14 C13 H13 120.2 . .
C15 C14 C13 119.5(4) . .
C15 C14 H14 120.3 . .
C13 C14 H14 120.3 . .
C14 C15 C16 120.3(4) . .
C14 C15 H15 119.8 . .
C16 C15 H15 119.8 . .
C17 C16 C15 120.3(4) . .
C17 C16 H16 119.8 . .
C15 C16 H16 119.8 . .
C12 C17 C16 120.3(4) . .
C12 C17 H17 119.9 . .
C16 C17 H17 119.9 . .
O6 C18 C19 121.5(4) . .
O6 C18 O7 121.4(4) . .
C19 C18 O7 117.1(4) . .
C18 C19 H19C 109.5 . .
C18 C19 H19B 109.5 . .
H19C C19 H19B 109.5 . .
C18 C19 H19A 109.5 . .
H19C C19 H19A 109.5 . .
H19B C19 H19A 109.5 . .
C1 N1 C5 117.1(3) . .
C1 N1 U1 121.7(2) . .
C5 N1 U1 121.2(2) . .
C6 N2 C10 117.2(3) . .
C6 N2 U1 121.5(2) . .
C10 N2 U1 120.1(2) . .
C11 O4 U1 92.0(2) . .
C11 O5 U1 96.0(2) . .
O3 O3 U1 72.0(2) 2_776 .
O3 O3 U1 70.9(2) 2_776 2_776
U1 O3 U1 142.86(13) . 2_776
O1 U1 O2 175.18(13) . .
O1 U1 O3 92.36(13) . .
O2 U1 O3 92.38(14) . .
O1 U1 O3 91.98(13) . 2_776
O2 U1 O3 92.31(13) . 2_776
O3 U1 O3 37.14(13) . 2_776
O1 U1 O5 89.46(12) . .
O2 U1 O5 87.26(12) . .
O3 U1 O5 122.70(10) . .
O3 U1 O5 159.83(10) 2_776 .
O1 U1 O4 90.58(11) . .
O2 U1 O4 90.21(11) . .
O3 U1 O4 70.31(9) . .
O3 U1 O4 107.46(9) 2_776 .
O5 U1 O4 52.40(9) . .
O1 U1 N2 94.46(11) . .
O2 U1 N2 84.97(12) . .
O3 U1 N2 106.89(9) . .
O3 U1 N2 69.90(9) 2_776 .
O5 U1 N2 130.05(9) . .
O4 U1 N2 174.36(9) . .
O1 U1 N1 86.93(11) . .
O2 U1 N1 88.61(12) . .
O3 U1 N1 168.27(9) . .
O3 U1 N1 131.15(10) 2_776 .
O5 U1 N1 69.02(10) . .
O4 U1 N1 121.39(9) . .
N2 U1 N1 61.54(9) . .
O1 U1 C11 89.38(12) . .
O2 U1 C11 89.24(12) . .
O3 U1 C11 96.50(11) . .
O3 U1 C11 133.65(10) 2_776 .
O5 U1 C11 26.22(10) . .
O4 U1 C11 26.19(10) . .
N2 U1 C11 156.08(10) . .
N1 U1 C11 95.20(10) . .

loop_
_geom_bond_atom_site_label_1
_geom_bond_atom_site_label_2
_geom_bond_distance
_geom_bond_site_symmetry_2
C1 N1 1.340(5) .
C1 C2 1.393(5) .
C1 H1 0.9300 .
C2 C3 1.377(5) .
C2 H2 0.9300 .
C3 C4 1.384(5) .
C3 Br1 1.889(4) .
C4 C5 1.392(5) .
C4 H4 0.9300 .
C5 N1 1.351(5) .
C5 C6 1.489(5) .
C6 N2 1.351(5) .
C6 C7 1.393(5) .
C7 C8 1.381(5) .
C7 H7 0.9300 .
C8 C9 1.369(5) .
C8 Br2 1.891(4) .
C9 C10 1.387(5) .
C9 H9 0.9300 .
C10 N2 1.353(5) .
C10 H10 0.9300 .
C11 O4 1.263(4) .
C11 O5 1.270(5) .
C11 C12 1.496(5) .
C11 U1 2.859(4) .
C12 C17 1.383(6) .
C12 C13 1.406(6) .
C13 C14 1.407(6) .
C13 H13 0.9300 .
C14 C15 1.389(6) .
C14 H14 0.9300 .
C15 C16 1.392(7) .
C15 H15 0.9300 .
C16 C17 1.385(6) .
C16 H16 0.9300 .
C17 H17 0.9300 .
C18 O6 1.207(5) .
C18 C19 1.497(6) .
C18 O7 1.514(7) .
C19 H19C 0.9600 .
C19 H19B 0.9600 .
C19 H19A 0.9600 .
N1 U1 2.673(3) .
N2 U1 2.650(3) .
O2 U1 1.779(3) .
O1 U1 1.778(3) .
O4 U1 2.522(3) .
O5 U1 2.432(3) .
O3 O3 1.482(5) 2_776
O3 U1 2.320(3) .
O3 U1 2.334(3) 2_776
U1 O3 2.334(3) 2_776
